data_4071862
loop_
_publ_author_name
'Yang, Yu'
'Panisch, Robin'
'Bolte, Michael'
'M\"uller, Thomas'

_publ_section_title
;
 Bis-alkene Complexes of Stannylium and Germylium Ions
;
_journal_issue 19
_journal_name_full Organometallics
_journal_page_first 4847
_journal_paper_doi 10.1021/om800432x
_journal_volume 27
_journal_year 2008
_chemical_formula_sum 'C43.5 H31 B F20 Sn'
_chemical_formula_weight 1063.18
_chemical_name_systematic ?
_space_group_IT_number 2
_symmetry_cell_setting triclinic
_symmetry_space_group_name_Hall '-P 1'
_symmetry_space_group_name_H-M 'P -1'
_atom_sites_solution_hydrogens geom
_atom_sites_solution_primary direct
_atom_sites_solution_secondary difmap
_audit_creation_method SHELXL-97
_cell_angle_alpha 91.004(6)
_cell_angle_beta 101.361(5)
_cell_angle_gamma 107.137(5)
_cell_formula_units_Z 4
_cell_length_a 12.7173(8)
_cell_length_b 15.8292(11)
_cell_length_c 21.9594(15)
_cell_measurement_reflns_used 60369
_cell_measurement_temperature 173(2)
_cell_measurement_theta_max 25.2
_cell_measurement_theta_min 2.5
_cell_volume 4128.0(5)
_computing_cell_refinement 'X-Area (Stoe & Cie, 2001)'
_computing_data_collection 'X-Area (Stoe & Cie, 2001)'
_computing_data_reduction 'X-Area (Stoe & Cie, 2001)'
_computing_molecular_graphics 'XP in SHELXTL-Plus (Sheldrick, 1991)'
_computing_publication_material SHELXL97
_computing_structure_refinement 'SHELXL97 (Sheldrick, 1997) '
_computing_structure_solution 'SHELXS97 (Sheldrick, 1990) '
_diffrn_ambient_temperature 173(2)
_diffrn_measured_fraction_theta_full 0.998
_diffrn_measured_fraction_theta_max 0.987
_diffrn_measurement_device_type 'STOE IPDS II two-circle-diffractometer'
_diffrn_measurement_method \w
_diffrn_radiation_monochromator graphite
_diffrn_radiation_source 'fine-focus sealed tube'
_diffrn_radiation_type MoK\a
_diffrn_radiation_wavelength 0.71073
_diffrn_reflns_av_R_equivalents 0.0563
_diffrn_reflns_av_sigmaI/netI 0.0460
_diffrn_reflns_limit_h_max 15
_diffrn_reflns_limit_h_min -15
_diffrn_reflns_limit_k_max 18
_diffrn_reflns_limit_k_min -18
_diffrn_reflns_limit_l_max 26
_diffrn_reflns_limit_l_min -26
_diffrn_reflns_number 50399
_diffrn_reflns_theta_full 25.00
_diffrn_reflns_theta_max 25.20
_diffrn_reflns_theta_min 2.70
_diffrn_standards_decay_% 0
_diffrn_standards_interval_time 0
_diffrn_standards_number 0
_exptl_absorpt_coefficient_mu 0.743
_exptl_absorpt_correction_T_max 0.9096
_exptl_absorpt_correction_T_min 0.8079
_exptl_absorpt_correction_type multi-scan
_exptl_absorpt_process_details 'MULABS (Spek, 1990; Blessing, 1995)'
_exptl_crystal_colour 'pale brown'
_exptl_crystal_density_diffrn 1.711
_exptl_crystal_density_method 'not measured'
_exptl_crystal_description block
_exptl_crystal_F_000 2108
_exptl_crystal_size_max 0.30
_exptl_crystal_size_mid 0.24
_exptl_crystal_size_min 0.13
_refine_diff_density_max 0.740
_refine_diff_density_min -0.676
_refine_diff_density_rms 0.105
_refine_ls_extinction_method none
_refine_ls_goodness_of_fit_ref 1.195
_refine_ls_hydrogen_treatment mixed
_refine_ls_matrix_type full
_refine_ls_number_parameters 1189
_refine_ls_number_reflns 14683
_refine_ls_number_restraints 18
_refine_ls_restrained_S_all 1.197
_refine_ls_R_factor_all 0.0854
_refine_ls_R_factor_gt 0.0726
_refine_ls_shift/su_max 0.001
_refine_ls_shift/su_mean 0.000
_refine_ls_structure_factor_coef Fsqd
_refine_ls_weighting_details 'calc w=1/[\s^2^(Fo^2^)+(0.0471P)^2^+25.8438P] where P=(Fo^2^+2Fc^2^)/3'
_refine_ls_weighting_scheme calc
_refine_ls_wR_factor_gt 0.1832
_refine_ls_wR_factor_ref 0.1873
_reflns_number_gt 11742
_reflns_number_total 14683
_reflns_threshold_expression I>2\s(I)
_cod_data_source_file om800432x_si_002.cif
_cod_data_source_block au67
_cod_depositor_comments
;
The following automatic conversions were performed:

'_symmetry_cell_setting' value 'Triclinic' changed to 'triclinic'
according to /home/saulius/struct/CIF-dictionaries/cif_core.dic
dictionary named 'cif_core.dic' version 2.4.1 from 2010-06-29.

Automatic conversion script
Id: cif_fix_values 1715 2011-07-08 13:25:40Z adriana 
;
_cod_original_formula_sum 'C43.50 H31 B F20 Sn'
_cod_database_code 4071862

loop_
_symmetry_equiv_pos_as_xyz
'x, y, z'
'-x, -y, -z'

loop_
_atom_site_label
_atom_site_type_symbol
_atom_site_fract_x
_atom_site_fract_y
_atom_site_fract_z
_atom_site_U_iso_or_equiv
_atom_site_adp_type
_atom_site_occupancy
_atom_site_symmetry_multiplicity
_atom_site_calc_flag
_atom_site_refinement_flags
_atom_site_disorder_assembly
_atom_site_disorder_group
Sn1 Sn 0.58582(5) 0.21109(4) 0.90315(3) 0.04648(16) Uani 1 1 d . . .
C1 C 0.5506(11) 0.1369(7) 0.9816(5) 0.076(3) Uani 1 1 d . . .
H1A H 0.5610 0.0779 0.9763 0.091 Uiso 1 1 calc R . .
H1B H 0.6026 0.1686 1.0204 0.091 Uiso 1 1 calc R . .
C2 C 0.4294(12) 0.1268(8) 0.9855(5) 0.081(3) Uani 1 1 d . . .
H2 H 0.4089 0.0944 1.0222 0.097 Uiso 1 1 calc R . .
C3 C 0.3535(11) 0.0798(7) 0.9250(7) 0.087(4) Uani 1 1 d . . .
H3A H 0.3851 0.0373 0.9072 0.104 Uiso 1 1 calc R . .
H3B H 0.2772 0.0477 0.9311 0.104 Uiso 1 1 calc R . .
C4 C 0.3509(9) 0.1544(7) 0.8843(6) 0.073(3) Uani 1 1 d . . .
H4 H 0.3286 0.1473 0.8401 0.087 Uiso 1 1 calc R . .
C5 C 0.3841(9) 0.2323(7) 0.9180(5) 0.062(2) Uani 1 1 d . . .
H5 H 0.3902 0.2882 0.9014 0.075 Uiso 1 1 calc R . .
C6 C 0.4103(11) 0.2179(7) 0.9866(5) 0.073(3) Uani 1 1 d . . .
H6A H 0.3465 0.2173 1.0063 0.088 Uiso 1 1 calc R . .
H6B H 0.4786 0.2644 1.0090 0.088 Uiso 1 1 calc R . .
C11 C 0.6508(8) 0.3533(5) 0.9193(4) 0.054(2) Uani 1 1 d . . .
H11A H 0.6301 0.3809 0.8805 0.064 Uiso 1 1 calc R . .
H11B H 0.6173 0.3738 0.9516 0.064 Uiso 1 1 calc R . .
C12 C 0.7763(9) 0.3808(6) 0.9404(5) 0.065(3) Uani 1 1 d . . .
H12 H 0.8081 0.4465 0.9501 0.077 Uiso 1 1 calc R . .
C13 C 0.8288(9) 0.3485(7) 0.8904(5) 0.068(3) Uani 1 1 d . . .
H13A H 0.7840 0.3475 0.8479 0.081 Uiso 1 1 calc R . .
H13B H 0.9072 0.3860 0.8928 0.081 Uiso 1 1 calc R . .
C14 C 0.8242(8) 0.2558(7) 0.9082(5) 0.064(3) Uani 1 1 d . . .
H14 H 0.8300 0.2102 0.8815 0.077 Uiso 1 1 calc R . .
C15 C 0.8115(10) 0.2473(8) 0.9643(5) 0.073(3) Uani 1 1 d . . .
H15 H 0.8040 0.1932 0.9836 0.088 Uiso 1 1 calc R . .
C16 C 0.8096(10) 0.3310(7) 0.9968(5) 0.072(3) Uani 1 1 d . . .
H16A H 0.8845 0.3639 1.0224 0.086 Uiso 1 1 calc R . .
H16B H 0.7530 0.3188 1.0233 0.086 Uiso 1 1 calc R . .
C17 C 0.5537(8) 0.1307(6) 0.8177(4) 0.054(2) Uani 1 1 d . . .
H17A H 0.6228 0.1149 0.8158 0.065 Uiso 1 1 calc R . .
H17B H 0.4941 0.0748 0.8199 0.065 Uiso 1 1 calc R . .
C18 C 0.5187(8) 0.1684(6) 0.7573(4) 0.055(2) Uani 1 1 d . . .
H18A H 0.4965 0.1208 0.7232 0.066 Uiso 1 1 calc R . .
H18B H 0.4512 0.1865 0.7593 0.066 Uiso 1 1 calc R . .
C19 C 0.6060(8) 0.2464(6) 0.7407(4) 0.060(2) Uani 1 1 d . . .
H19A H 0.6780 0.2325 0.7452 0.072 Uiso 1 1 calc R . .
H19B H 0.6185 0.2982 0.7702 0.072 Uiso 1 1 calc R . .
C20 C 0.5720(11) 0.2706(8) 0.6748(5) 0.080(3) Uani 1 1 d . . .
H20A H 0.6313 0.3217 0.6662 0.120 Uiso 1 1 calc R . .
H20B H 0.5016 0.2856 0.6703 0.120 Uiso 1 1 calc R . .
H20C H 0.5613 0.2201 0.6453 0.120 Uiso 1 1 calc R . .
B1 B 0.8730(7) 0.0479(5) 0.6853(4) 0.0351(17) Uani 1 1 d . . .
C21 C 0.8395(6) -0.0052(5) 0.7455(3) 0.0347(15) Uani 1 1 d . . .
C22 C 0.8046(7) 0.0254(5) 0.7946(4) 0.0408(17) Uani 1 1 d . . .
F22 F 0.8024(4) 0.1108(3) 0.7992(2) 0.0526(12) Uani 1 1 d . . .
C23 C 0.7667(7) -0.0259(6) 0.8415(4) 0.0463(19) Uani 1 1 d . . .
F23 F 0.7341(5) 0.0118(4) 0.8873(2) 0.0658(14) Uani 1 1 d . . .
C24 C 0.7627(7) -0.1120(6) 0.8411(4) 0.048(2) Uani 1 1 d . . .
F24 F 0.7258(5) -0.1630(4) 0.8851(2) 0.0637(14) Uani 1 1 d . . .
C25 C 0.7964(7) -0.1471(5) 0.7930(4) 0.0451(18) Uani 1 1 d . . .
F25 F 0.7921(5) -0.2338(3) 0.7911(2) 0.0598(13) Uani 1 1 d . . .
C26 C 0.8336(6) -0.0950(5) 0.7476(3) 0.0376(16) Uani 1 1 d . . .
F26 F 0.8632(4) -0.1352(3) 0.7023(2) 0.0450(10) Uani 1 1 d . . .
C31 C 0.9004(6) 0.1579(5) 0.6951(4) 0.0398(17) Uani 1 1 d . . .
C32 C 0.8605(7) 0.2116(5) 0.6541(4) 0.0451(19) Uani 1 1 d . . .
F32 F 0.7841(4) 0.1775(3) 0.6007(2) 0.0529(12) Uani 1 1 d . . .
C33 C 0.8966(9) 0.3030(6) 0.6628(5) 0.059(2) Uani 1 1 d . . .
F33 F 0.8517(6) 0.3507(3) 0.6189(3) 0.0793(18) Uani 1 1 d . . .
C34 C 0.9718(9) 0.3461(6) 0.7137(6) 0.067(3) Uani 1 1 d . . .
F34 F 1.0088(6) 0.4343(3) 0.7223(4) 0.095(2) Uani 1 1 d . . .
C35 C 1.0176(9) 0.2949(6) 0.7570(5) 0.065(3) Uani 1 1 d . . .
F35 F 1.0951(6) 0.3343(4) 0.8064(3) 0.0855(19) Uani 1 1 d . . .
C36 C 0.9806(7) 0.2036(5) 0.7460(4) 0.0460(19) Uani 1 1 d . . .
F36 F 1.0291(4) 0.1590(3) 0.7897(2) 0.0569(12) Uani 1 1 d . . .
C41 C 0.9931(6) 0.0417(4) 0.6705(3) 0.0329(15) Uani 1 1 d . . .
C42 C 1.0214(6) 0.0697(5) 0.6144(3) 0.0350(15) Uani 1 1 d . . .
F42 F 0.9460(4) 0.0927(3) 0.5706(2) 0.0453(10) Uani 1 1 d . . .
C43 C 1.1230(7) 0.0762(5) 0.5994(3) 0.0398(17) Uani 1 1 d . . .
F43 F 1.1433(4) 0.1028(4) 0.5441(2) 0.0567(12) Uani 1 1 d . . .
C44 C 1.2049(6) 0.0572(5) 0.6422(4) 0.0422(18) Uani 1 1 d . . .
C45 C 1.1847(6) 0.0303(5) 0.6986(4) 0.0395(17) Uani 1 1 d . . .
F45 F 1.2635(4) 0.0131(3) 0.7425(2) 0.0541(12) Uani 1 1 d . . .
C46 C 1.0782(6) 0.0231(5) 0.7110(3) 0.0358(16) Uani 1 1 d . . .
F46 F 1.0661(4) -0.0024(3) 0.76913(19) 0.0443(10) Uani 1 1 d . . .
C51 C 0.7626(6) 0.0010(5) 0.6303(3) 0.0365(16) Uani 1 1 d . . .
C52 C 0.6606(6) 0.0167(5) 0.6300(3) 0.0360(16) Uani 1 1 d . . .
F52 F 0.6560(4) 0.0754(3) 0.6737(2) 0.0482(11) Uani 1 1 d . . .
C53 C 0.5613(7) -0.0242(6) 0.5870(4) 0.048(2) Uani 1 1 d . . .
F53 F 0.4675(4) -0.0022(4) 0.5899(3) 0.0625(14) Uani 1 1 d . . .
C54 C 0.5581(6) -0.0858(5) 0.5426(4) 0.0464(19) Uani 1 1 d . . .
F54 F 0.4617(4) -0.1273(4) 0.5027(2) 0.0600(13) Uani 1 1 d . . .
C55 C 0.6549(7) -0.1078(5) 0.5411(3) 0.0394(17) Uani 1 1 d . . .
F55 F 0.6533(4) -0.1708(3) 0.4992(2) 0.0525(11) Uani 1 1 d . . .
C56 C 0.7525(6) -0.0639(4) 0.5840(3) 0.0347(15) Uani 1 1 d . . .
F56 F 0.8440(3) -0.0906(3) 0.57963(19) 0.0390(9) Uani 1 1 d . . .
F44 F 1.3067(4) 0.0646(3) 0.6295(2) 0.0573(13) Uani 1 1 d . . .
Sn1A Sn 0.01711(5) 0.69908(3) 0.62771(3) 0.04255(15) Uani 1 1 d . . .
C1A C 0.0486(8) 0.8215(5) 0.5845(4) 0.051(2) Uani 1 1 d . . .
H1A1 H -0.0079 0.8153 0.5452 0.061 Uiso 1 1 calc R . .
H1A2 H 0.0432 0.8690 0.6125 0.061 Uiso 1 1 calc R . .
C2A C 0.1667(7) 0.8449(6) 0.5710(4) 0.054(2) Uani 1 1 d . . .
H2A H 0.1858 0.9018 0.5506 0.064 Uiso 1 1 calc R . .
C3A C 0.1773(9) 0.7680(7) 0.5316(5) 0.064(3) Uani 1 1 d . . .
H3A1 H 0.1055 0.7378 0.5021 0.076 Uiso 1 1 calc R . .
H3A2 H 0.2377 0.7888 0.5080 0.076 Uiso 1 1 calc R . .
C4A C 0.2063(8) 0.7083(6) 0.5803(4) 0.056(2) Uani 1 1 d . . .
H4A H 0.1959 0.6468 0.5725 0.068 Uiso 1 1 calc R . .
C5A C 0.2485(7) 0.7536(6) 0.6357(4) 0.051(2) Uani 1 1 d . . .
H5A H 0.2726 0.7287 0.6730 0.061 Uiso 1 1 calc R . .
C6A C 0.2530(7) 0.8482(5) 0.6318(5) 0.054(2) Uani 1 1 d . . .
H6A1 H 0.3292 0.8858 0.6292 0.065 Uiso 1 1 calc R . .
H6A2 H 0.2308 0.8707 0.6681 0.065 Uiso 1 1 calc R . .
C11A C -0.0505(7) 0.5741(5) 0.5723(4) 0.051(2) Uani 1 1 d . . .
H11C H -0.0254 0.5792 0.5323 0.061 Uiso 1 1 calc R . .
H11D H -0.0247 0.5277 0.5947 0.061 Uiso 1 1 calc R . .
C12A C -0.1763(8) 0.5511(6) 0.5611(5) 0.060(2) Uani 1 1 d . . .
H12A H -0.2141 0.4945 0.5342 0.071 Uiso 1 1 calc R . .
C13A C -0.2131(9) 0.5464(6) 0.6242(5) 0.064(2) Uani 1 1 d . . .
H13C H -0.2903 0.5055 0.6203 0.076 Uiso 1 1 calc R . .
H13D H -0.1608 0.5268 0.6563 0.076 Uiso 1 1 calc R . .
C14A C -0.2083(8) 0.6403(6) 0.6397(5) 0.061(2) Uani 1 1 d . . .
H14A H -0.2047 0.6644 0.6803 0.074 Uiso 1 1 calc R . .
C15A C -0.2097(8) 0.6865(6) 0.5881(5) 0.061(2) Uani 1 1 d . . .
H15A H -0.2083 0.7468 0.5876 0.074 Uiso 1 1 calc R . .
C16A C -0.2136(8) 0.6295(6) 0.5321(5) 0.063(2) Uani 1 1 d . . .
H16C H -0.1611 0.6621 0.5066 0.076 Uiso 1 1 calc R . .
H16D H -0.2906 0.6083 0.5059 0.076 Uiso 1 1 calc R . .
C17A C 0.0506(10) 0.6948(7) 0.7276(4) 0.072(3) Uani 1 1 d . . .
H17C H -0.0220 0.6673 0.7399 0.086 Uiso 1 1 calc R . .
H17D H 0.0974 0.6549 0.7384 0.086 Uiso 1 1 calc R . .
C18A C 0.1065(11) 0.7784(7) 0.7653(5) 0.078(3) Uani 1 1 d . . .
H18C H 0.0646 0.8208 0.7513 0.094 Uiso 1 1 calc R . .
H18D H 0.1829 0.8026 0.7569 0.094 Uiso 1 1 calc R . .
C19A C 0.1171(11) 0.7748(7) 0.8339(5) 0.078(3) Uani 1 1 d . . .
H19C H 0.0405 0.7543 0.8426 0.094 Uiso 1 1 calc R . .
H19D H 0.1549 0.7299 0.8476 0.094 Uiso 1 1 calc R . .
C20A C 0.1766(16) 0.8551(10) 0.8699(6) 0.123(6) Uani 1 1 d . . .
H20D H 0.1801 0.8458 0.9142 0.184 Uiso 1 1 calc R . .
H20E H 0.1382 0.8996 0.8583 0.184 Uiso 1 1 calc R . .
H20F H 0.2532 0.8759 0.8624 0.184 Uiso 1 1 calc R . .
B1A B 0.4367(7) 0.5602(5) 0.7953(4) 0.0318(16) Uani 1 1 d . . .
C21A C 0.3594(6) 0.4853(5) 0.7378(3) 0.0354(15) Uani 1 1 d . . .
C22A C 0.3466(6) 0.3953(5) 0.7448(3) 0.0374(16) Uani 1 1 d . . .
F22A F 0.4098(4) 0.3727(3) 0.7959(2) 0.0454(10) Uani 1 1 d . . .
C23A C 0.2743(7) 0.3267(5) 0.7048(4) 0.0446(18) Uani 1 1 d . . .
F23A F 0.2666(5) 0.2418(3) 0.7163(2) 0.0596(13) Uani 1 1 d . . .
C24A C 0.2071(7) 0.3440(5) 0.6526(4) 0.0463(19) Uani 1 1 d . . .
F24A F 0.1333(5) 0.2784(3) 0.6123(2) 0.0612(13) Uani 1 1 d . . .
C25A C 0.2145(7) 0.4313(5) 0.6420(3) 0.0456(19) Uani 1 1 d . . .
F25A F 0.1474(5) 0.4498(3) 0.5924(2) 0.0603(13) Uani 1 1 d . . .
C26A C 0.2894(7) 0.4981(5) 0.6849(3) 0.0398(17) Uani 1 1 d . . .
F26A F 0.2867(4) 0.5806(3) 0.6703(2) 0.0513(12) Uani 1 1 d . . .
C31A C 0.4533(6) 0.6644(4) 0.7775(3) 0.0341(15) Uani 1 1 d . . .
C32A C 0.4373(6) 0.7313(5) 0.8120(3) 0.0368(16) Uani 1 1 d . . .
F32A F 0.3962(4) 0.7169(3) 0.8641(2) 0.0431(10) Uani 1 1 d . . .
C33A C 0.4640(6) 0.8197(5) 0.7965(4) 0.0386(17) Uani 1 1 d . . .
F33A F 0.4470(4) 0.8817(3) 0.8331(3) 0.0581(13) Uani 1 1 d . . .
C34A C 0.5074(7) 0.8424(5) 0.7456(4) 0.0449(19) Uani 1 1 d . . .
F34A F 0.5321(5) 0.9273(3) 0.7304(2) 0.0590(13) Uani 1 1 d . . .
C35A C 0.5278(7) 0.7788(5) 0.7097(4) 0.0432(18) Uani 1 1 d . . .
F35A F 0.5756(5) 0.8006(3) 0.6608(2) 0.0647(14) Uani 1 1 d . . .
C36A C 0.5017(6) 0.6937(5) 0.7272(3) 0.0371(16) Uani 1 1 d . . .
F36A F 0.5266(4) 0.6341(3) 0.6910(2) 0.0491(11) Uani 1 1 d . . .
C41A C 0.3621(6) 0.5323(4) 0.8491(3) 0.0320(14) Uani 1 1 d . . .
C42A C 0.3847(6) 0.4869(5) 0.9012(3) 0.0329(15) Uani 1 1 d . . .
F42A F 0.4856(3) 0.4697(3) 0.9158(2) 0.0407(10) Uani 1 1 d . . .
C43A C 0.3132(6) 0.4549(5) 0.9395(3) 0.0383(16) Uani 1 1 d . . .
F43A F 0.3418(4) 0.4091(3) 0.9877(2) 0.0499(11) Uani 1 1 d . . .
C44A C 0.2074(7) 0.4672(5) 0.9272(4) 0.0428(18) Uani 1 1 d . . .
F44A F 0.1338(4) 0.4335(3) 0.9634(2) 0.0567(12) Uani 1 1 d . . .
C45A C 0.1804(6) 0.5118(5) 0.8774(4) 0.0405(17) Uani 1 1 d . . .
F45A F 0.0773(4) 0.5232(3) 0.8637(3) 0.0570(13) Uani 1 1 d . . .
C46A C 0.2552(6) 0.5423(5) 0.8395(3) 0.0372(16) Uani 1 1 d . . .
F46A F 0.2195(4) 0.5828(3) 0.7892(2) 0.0462(10) Uani 1 1 d . . .
C51A C 0.5676(6) 0.5593(4) 0.8157(3) 0.0338(15) Uani 1 1 d . . .
C52A C 0.6249(7) 0.5184(5) 0.7831(4) 0.0435(18) Uani 1 1 d . . .
F52A F 0.5720(4) 0.4679(3) 0.7301(2) 0.0534(12) Uani 1 1 d . . .
C53A C 0.7393(7) 0.5286(6) 0.8018(4) 0.049(2) Uani 1 1 d . . .
F53A F 0.7884(5) 0.4857(4) 0.7676(3) 0.0724(16) Uani 1 1 d . . .
C54A C 0.7995(7) 0.5808(6) 0.8532(5) 0.052(2) Uani 1 1 d . . .
F54A F 0.9117(4) 0.5915(4) 0.8718(3) 0.0727(16) Uani 1 1 d . . .
C55A C 0.7498(6) 0.6253(5) 0.8873(4) 0.0432(18) Uani 1 1 d . . .
F55A F 0.8109(4) 0.6807(3) 0.9370(2) 0.0555(12) Uani 1 1 d . . .
C56A C 0.6363(6) 0.6131(5) 0.8671(3) 0.0355(16) Uani 1 1 d . . .
F56A F 0.5901(3) 0.6580(3) 0.90254(19) 0.0388(9) Uani 1 1 d . . .
C61 C 0.4952(16) 0.576(2) 0.4520(13) 0.27(2) Uani 1 1 d D . .
H61 H 0.4938 0.6193 0.4230 0.328 Uiso 1 1 calc R . .
C62 C 0.5153(14) 0.4874(13) 0.4482(8) 0.121(6) Uani 1 1 d D B .
H62 H 0.5262 0.4726 0.4083 0.145 Uiso 1 1 calc R . .
C63 C 0.5211(13) 0.4285(15) 0.4846(12) 0.156(9) Uani 1 1 d D . .
H63 H 0.5389 0.3795 0.4685 0.187 Uiso 0.50 1 calc PR A 1
C64 C 0.551(4) 0.350(2) 0.470(3) 0.36(7) Uani 0.50 1 d PD B 2
H64A H 0.5510 0.3139 0.5063 0.547 Uiso 0.50 1 calc PR B 2
H64B H 0.6264 0.3672 0.4608 0.547 Uiso 0.50 1 calc PR B 2
H64C H 0.4963 0.3147 0.4342 0.547 Uiso 0.50 1 calc PR B 2
C71 C -0.022(2) 0.001(2) 1.0594(14) 0.26(3) Uani 1 1 d D . .
H71 H -0.0411 0.0011 1.0992 0.312 Uiso 1 1 calc R . .
C72 C 0.014(2) 0.075(2) 1.0333(13) 0.212(19) Uani 1 1 d D D .
H72 H 0.0283 0.1294 1.0571 0.254 Uiso 1 1 calc R . .
C73 C 0.0321(14) 0.0787(18) 0.9734(10) 0.194(13) Uani 1 1 d D . .
H73 H 0.0508 0.1336 0.9550 0.233 Uiso 0.50 1 calc PR C 1
C74 C 0.071(3) 0.152(2) 0.9452(14) 0.115(12) Uani 0.50 1 d PD D 2
H74A H 0.0746 0.1352 0.9026 0.172 Uiso 0.50 1 calc PR D 2
H74B H 0.1463 0.1856 0.9684 0.172 Uiso 0.50 1 calc PR D 2
H74C H 0.0202 0.1882 0.9438 0.172 Uiso 0.50 1 calc PR D 2

loop_
_atom_site_aniso_label
_atom_site_aniso_U_11
_atom_site_aniso_U_22
_atom_site_aniso_U_33
_atom_site_aniso_U_23
_atom_site_aniso_U_13
_atom_site_aniso_U_12
Sn1 0.0593(4) 0.0418(3) 0.0436(3) 0.0035(2) 0.0146(3) 0.0209(3)
C1 0.112(10) 0.067(6) 0.066(6) 0.031(5) 0.033(6) 0.042(6)
C2 0.116(10) 0.074(7) 0.070(7) 0.023(6) 0.056(7) 0.031(7)
C3 0.085(8) 0.059(6) 0.128(11) 0.001(7) 0.067(8) 0.012(6)
C4 0.062(6) 0.081(7) 0.077(7) -0.013(6) 0.030(6) 0.016(5)
C5 0.074(7) 0.062(6) 0.064(6) 0.003(5) 0.036(5) 0.027(5)
C6 0.101(9) 0.068(6) 0.062(6) 0.003(5) 0.041(6) 0.027(6)
C11 0.069(6) 0.042(4) 0.054(5) 0.005(4) 0.012(4) 0.023(4)
C12 0.072(7) 0.050(5) 0.062(6) -0.010(4) -0.002(5) 0.016(5)
C13 0.050(6) 0.068(6) 0.072(6) -0.001(5) 0.010(5) 0.002(5)
C14 0.052(6) 0.081(7) 0.063(6) -0.015(5) 0.001(5) 0.033(5)
C15 0.077(7) 0.071(7) 0.073(7) 0.002(5) -0.002(6) 0.036(6)
C16 0.084(8) 0.070(6) 0.058(6) -0.017(5) -0.004(5) 0.032(6)
C17 0.052(5) 0.049(5) 0.062(5) -0.011(4) 0.015(4) 0.013(4)
C18 0.052(5) 0.060(5) 0.056(5) -0.005(4) 0.011(4) 0.024(4)
C19 0.062(6) 0.065(6) 0.056(5) -0.003(4) 0.017(5) 0.023(5)
C20 0.113(10) 0.069(7) 0.071(7) 0.011(5) 0.025(7) 0.042(7)
B1 0.036(4) 0.032(4) 0.040(4) 0.001(3) 0.015(4) 0.011(3)
C21 0.030(4) 0.039(4) 0.037(4) 0.004(3) 0.014(3) 0.009(3)
C22 0.040(4) 0.040(4) 0.046(4) 0.007(3) 0.014(3) 0.013(3)
F22 0.066(3) 0.051(3) 0.056(3) 0.007(2) 0.036(2) 0.026(2)
C23 0.042(4) 0.066(5) 0.035(4) 0.010(4) 0.017(3) 0.017(4)
F23 0.074(4) 0.087(4) 0.053(3) 0.019(3) 0.038(3) 0.032(3)
C24 0.038(4) 0.058(5) 0.043(4) 0.020(4) 0.011(4) 0.008(4)
F24 0.065(3) 0.073(3) 0.055(3) 0.033(3) 0.025(3) 0.013(3)
C25 0.041(4) 0.038(4) 0.054(5) 0.014(3) 0.011(4) 0.007(3)
F25 0.073(4) 0.038(2) 0.067(3) 0.022(2) 0.020(3) 0.012(2)
C26 0.034(4) 0.036(4) 0.040(4) 0.006(3) 0.009(3) 0.006(3)
F26 0.060(3) 0.030(2) 0.048(2) 0.0078(18) 0.019(2) 0.014(2)
C31 0.041(4) 0.035(4) 0.050(4) 0.005(3) 0.027(4) 0.008(3)
C32 0.050(5) 0.034(4) 0.056(5) 0.006(4) 0.026(4) 0.010(3)
F32 0.061(3) 0.044(3) 0.060(3) 0.019(2) 0.023(3) 0.019(2)
C33 0.065(6) 0.041(5) 0.086(7) 0.018(5) 0.038(5) 0.024(4)
F33 0.097(5) 0.040(3) 0.115(5) 0.031(3) 0.037(4) 0.030(3)
C34 0.077(7) 0.028(4) 0.096(8) -0.005(5) 0.035(6) 0.007(4)
F34 0.112(5) 0.031(3) 0.141(6) -0.002(3) 0.040(5) 0.012(3)
C35 0.065(6) 0.045(5) 0.076(7) -0.015(5) 0.026(5) -0.001(4)
F35 0.094(5) 0.050(3) 0.094(5) -0.024(3) 0.009(4) 0.004(3)
C36 0.056(5) 0.040(4) 0.048(5) 0.003(4) 0.023(4) 0.016(4)
F36 0.058(3) 0.047(3) 0.060(3) -0.007(2) 0.007(2) 0.010(2)
C41 0.036(4) 0.030(3) 0.035(4) 0.003(3) 0.012(3) 0.009(3)
C42 0.035(4) 0.033(4) 0.037(4) 0.002(3) 0.013(3) 0.009(3)
F42 0.041(2) 0.056(3) 0.043(2) 0.017(2) 0.015(2) 0.017(2)
C43 0.042(4) 0.043(4) 0.038(4) 0.005(3) 0.020(3) 0.010(3)
F43 0.050(3) 0.077(3) 0.047(3) 0.011(2) 0.028(2) 0.014(2)
C44 0.033(4) 0.037(4) 0.057(5) -0.001(3) 0.018(4) 0.006(3)
C45 0.034(4) 0.037(4) 0.047(4) -0.003(3) 0.005(3) 0.012(3)
F45 0.037(3) 0.060(3) 0.064(3) 0.002(2) 0.005(2) 0.016(2)
C46 0.041(4) 0.032(4) 0.035(4) 0.001(3) 0.013(3) 0.009(3)
F46 0.047(3) 0.050(3) 0.037(2) 0.0119(19) 0.0105(19) 0.015(2)
C51 0.039(4) 0.037(4) 0.040(4) 0.017(3) 0.020(3) 0.012(3)
C52 0.036(4) 0.036(4) 0.043(4) 0.014(3) 0.015(3) 0.014(3)
F52 0.049(3) 0.043(2) 0.066(3) 0.014(2) 0.032(2) 0.022(2)
C53 0.036(4) 0.054(5) 0.063(5) 0.030(4) 0.023(4) 0.021(4)
F53 0.038(3) 0.073(3) 0.093(4) 0.033(3) 0.029(3) 0.029(2)
C54 0.031(4) 0.050(5) 0.050(5) 0.018(4) 0.007(3) -0.001(3)
F54 0.036(3) 0.071(3) 0.062(3) 0.018(3) 0.003(2) 0.003(2)
C55 0.043(4) 0.039(4) 0.034(4) 0.010(3) 0.009(3) 0.009(3)
F55 0.044(3) 0.056(3) 0.050(3) -0.007(2) 0.009(2) 0.004(2)
C56 0.036(4) 0.032(3) 0.042(4) 0.009(3) 0.016(3) 0.012(3)
F56 0.033(2) 0.041(2) 0.043(2) -0.0058(18) 0.0092(18) 0.0114(18)
F44 0.036(3) 0.072(3) 0.069(3) 0.005(3) 0.021(2) 0.017(2)
Sn1A 0.0422(3) 0.0376(3) 0.0446(3) 0.0045(2) 0.0027(2) 0.0114(2)
C1A 0.055(5) 0.042(4) 0.057(5) 0.010(4) 0.010(4) 0.019(4)
C2A 0.045(5) 0.046(5) 0.070(6) 0.022(4) 0.013(4) 0.012(4)
C3A 0.053(6) 0.088(7) 0.057(5) 0.017(5) 0.020(5) 0.027(5)
C4A 0.058(6) 0.052(5) 0.065(6) 0.004(4) 0.013(5) 0.027(4)
C5A 0.039(5) 0.047(5) 0.066(6) 0.010(4) 0.006(4) 0.017(4)
C6A 0.038(5) 0.043(4) 0.076(6) 0.012(4) 0.006(4) 0.007(4)
C11A 0.051(5) 0.043(4) 0.061(5) 0.000(4) 0.015(4) 0.014(4)
C12A 0.058(6) 0.042(5) 0.067(6) -0.009(4) 0.002(5) 0.006(4)
C13A 0.060(6) 0.057(5) 0.069(6) 0.007(5) 0.014(5) 0.010(5)
C14A 0.048(5) 0.063(6) 0.072(6) 0.002(5) 0.020(5) 0.011(4)
C15A 0.047(5) 0.046(5) 0.090(7) 0.002(5) 0.016(5) 0.013(4)
C16A 0.052(6) 0.065(6) 0.061(6) -0.001(5) -0.003(4) 0.011(5)
C17A 0.089(8) 0.062(6) 0.052(5) 0.004(5) -0.007(5) 0.017(5)
C18A 0.105(9) 0.067(7) 0.059(6) 0.002(5) 0.027(6) 0.012(6)
C19A 0.092(9) 0.069(7) 0.062(6) 0.005(5) 0.011(6) 0.010(6)
C20A 0.184(18) 0.100(11) 0.075(9) 0.000(8) 0.030(10) 0.025(11)
B1A 0.038(4) 0.030(4) 0.030(4) 0.006(3) 0.010(3) 0.013(3)
C21A 0.040(4) 0.032(4) 0.035(4) 0.005(3) 0.011(3) 0.010(3)
C22A 0.040(4) 0.040(4) 0.036(4) 0.010(3) 0.010(3) 0.016(3)
F22A 0.055(3) 0.039(2) 0.044(2) 0.0097(19) 0.007(2) 0.020(2)
C23A 0.053(5) 0.028(4) 0.056(5) 0.003(3) 0.019(4) 0.013(3)
F23A 0.077(4) 0.031(2) 0.068(3) 0.005(2) 0.010(3) 0.016(2)
C24A 0.050(5) 0.039(4) 0.043(4) -0.008(3) 0.008(4) 0.006(4)
F24A 0.067(3) 0.036(2) 0.066(3) -0.011(2) -0.006(3) 0.007(2)
C25A 0.052(5) 0.049(4) 0.034(4) -0.001(3) -0.003(3) 0.020(4)
F25A 0.067(3) 0.056(3) 0.051(3) 0.000(2) -0.010(2) 0.023(3)
C26A 0.050(5) 0.034(4) 0.040(4) 0.007(3) 0.009(3) 0.020(3)
F26A 0.069(3) 0.035(2) 0.046(3) 0.0053(19) -0.004(2) 0.020(2)
C31A 0.030(4) 0.032(4) 0.039(4) 0.009(3) 0.004(3) 0.011(3)
C32A 0.033(4) 0.035(4) 0.043(4) 0.007(3) 0.010(3) 0.010(3)
F32A 0.052(3) 0.036(2) 0.047(2) 0.0046(18) 0.020(2) 0.0162(19)
C33A 0.037(4) 0.029(3) 0.050(4) 0.003(3) 0.004(3) 0.012(3)
F33A 0.065(3) 0.033(2) 0.079(3) 0.001(2) 0.019(3) 0.018(2)
C34A 0.037(4) 0.030(4) 0.062(5) 0.011(3) 0.002(4) 0.006(3)
F34A 0.070(3) 0.030(2) 0.071(3) 0.018(2) 0.013(3) 0.006(2)
C35A 0.049(5) 0.040(4) 0.041(4) 0.018(3) 0.012(4) 0.012(3)
F35A 0.085(4) 0.057(3) 0.054(3) 0.025(2) 0.021(3) 0.017(3)
C36A 0.036(4) 0.040(4) 0.036(4) 0.004(3) 0.010(3) 0.011(3)
F36A 0.069(3) 0.043(2) 0.043(2) 0.008(2) 0.024(2) 0.021(2)
C41A 0.031(4) 0.032(3) 0.035(4) 0.001(3) 0.008(3) 0.012(3)
C42A 0.027(4) 0.035(4) 0.038(4) -0.002(3) 0.008(3) 0.011(3)
F42A 0.033(2) 0.044(2) 0.050(2) 0.0179(19) 0.0107(19) 0.0165(18)
C43A 0.043(4) 0.032(4) 0.037(4) 0.000(3) 0.007(3) 0.008(3)
F43A 0.053(3) 0.057(3) 0.040(2) 0.018(2) 0.014(2) 0.013(2)
C44A 0.041(4) 0.042(4) 0.045(4) 0.004(3) 0.021(4) 0.004(3)
F44A 0.051(3) 0.064(3) 0.060(3) 0.008(2) 0.033(2) 0.011(2)
C45A 0.030(4) 0.035(4) 0.056(5) -0.002(3) 0.010(3) 0.009(3)
F45A 0.036(3) 0.061(3) 0.082(4) 0.011(3) 0.017(2) 0.024(2)
C46A 0.040(4) 0.033(4) 0.041(4) 0.004(3) 0.009(3) 0.016(3)
F46A 0.042(3) 0.049(3) 0.050(3) 0.012(2) 0.004(2) 0.022(2)
C51A 0.040(4) 0.033(3) 0.036(4) 0.014(3) 0.017(3) 0.016(3)
C52A 0.049(5) 0.045(4) 0.046(4) 0.013(4) 0.023(4) 0.020(4)
F52A 0.069(3) 0.053(3) 0.051(3) 0.003(2) 0.029(2) 0.027(2)
C53A 0.048(5) 0.052(5) 0.066(6) 0.022(4) 0.035(4) 0.028(4)
F53A 0.069(4) 0.085(4) 0.093(4) 0.019(3) 0.050(3) 0.048(3)
C54A 0.035(4) 0.053(5) 0.079(6) 0.028(5) 0.025(4) 0.017(4)
F54A 0.038(3) 0.081(4) 0.111(5) 0.029(3) 0.027(3) 0.028(3)
C55A 0.034(4) 0.044(4) 0.053(5) 0.022(4) 0.010(4) 0.012(3)
F55A 0.037(3) 0.061(3) 0.060(3) 0.013(2) 0.003(2) 0.006(2)
C56A 0.037(4) 0.038(4) 0.043(4) 0.016(3) 0.018(3) 0.021(3)
F56A 0.040(2) 0.040(2) 0.040(2) 0.0056(18) 0.0093(18) 0.0154(18)
C61 0.074(13) 0.35(5) 0.26(3) 0.17(3) -0.096(18) -0.06(2)
C62 0.087(11) 0.140(15) 0.087(10) 0.024(10) -0.016(8) -0.015(10)
C63 0.051(9) 0.19(2) 0.21(2) 0.06(2) -0.002(12) 0.026(11)
C64 0.12(4) 0.09(3) 0.9(2) 0.09(6) 0.09(7) 0.01(3)
C71 0.066(17) 0.53(8) 0.15(3) -0.15(4) -0.021(15) 0.09(3)
C72 0.074(17) 0.38(5) 0.16(3) -0.15(3) -0.005(14) 0.06(2)
C73 0.053(10) 0.36(4) 0.130(19) -0.09(2) -0.031(11) 0.043(16)
C74 0.08(2) 0.20(4) 0.073(18) 0.01(2) 0.012(15) 0.06(2)

loop_
_atom_type_symbol
_atom_type_description
_atom_type_scat_dispersion_real
_atom_type_scat_dispersion_imag
_atom_type_scat_source
C C 0.0033 0.0016 'International Tables Vol C Tables 4.2.6.8 and 6.1.1.4'
H H 0.0000 0.0000 'International Tables Vol C Tables 4.2.6.8 and 6.1.1.4'
B B 0.0013 0.0007 'International Tables Vol C Tables 4.2.6.8 and 6.1.1.4'
F F 0.0171 0.0103 'International Tables Vol C Tables 4.2.6.8 and 6.1.1.4'
Sn Sn -0.6537 1.4246 'International Tables Vol C Tables 4.2.6.8 and 6.1.1.4'

loop_
_geom_angle_atom_site_label_1
_geom_angle_atom_site_label_2
_geom_angle_atom_site_label_3
_geom_angle
_geom_angle_site_symmetry_1
_geom_angle_site_symmetry_3
C1 Sn1 C17 114.2(4) . .
C1 Sn1 C11 117.4(4) . .
C17 Sn1 C11 128.4(4) . .
C2 C1 Sn1 108.0(7) . .
C2 C1 H1A 110.1 . .
Sn1 C1 H1A 110.1 . .
C2 C1 H1B 110.1 . .
Sn1 C1 H1B 110.1 . .
H1A C1 H1B 108.4 . .
C3 C2 C1 108.2(9) . .
C3 C2 C6 103.5(10) . .
C1 C2 C6 110.0(10) . .
C3 C2 H2 111.6 . .
C1 C2 H2 111.6 . .
C6 C2 H2 111.6 . .
C4 C3 C2 102.9(9) . .
C4 C3 H3A 111.2 . .
C2 C3 H3A 111.2 . .
C4 C3 H3B 111.2 . .
C2 C3 H3B 111.2 . .
H3A C3 H3B 109.1 . .
C5 C4 C3 111.4(10) . .
C5 C4 H4 124.3 . .
C3 C4 H4 124.3 . .
C4 C5 C6 109.6(10) . .
C4 C5 H5 125.2 . .
C6 C5 H5 125.2 . .
C5 C6 C2 102.4(8) . .
C5 C6 H6A 111.3 . .
C2 C6 H6A 111.3 . .
C5 C6 H6B 111.3 . .
C2 C6 H6B 111.3 . .
H6A C6 H6B 109.2 . .
C12 C11 Sn1 109.7(6) . .
C12 C11 H11A 109.7 . .
Sn1 C11 H11A 109.7 . .
C12 C11 H11B 109.7 . .
Sn1 C11 H11B 109.7 . .
H11A C11 H11B 108.2 . .
C11 C12 C16 110.1(9) . .
C11 C12 C13 109.9(8) . .
C16 C12 C13 102.9(8) . .
C11 C12 H12 111.2 . .
C16 C12 H12 111.2 . .
C13 C12 H12 111.2 . .
C14 C13 C12 101.7(8) . .
C14 C13 H13A 111.4 . .
C12 C13 H13A 111.4 . .
C14 C13 H13B 111.4 . .
C12 C13 H13B 111.4 . .
H13A C13 H13B 109.3 . .
C15 C14 C13 110.5(9) . .
C15 C14 H14 124.8 . .
C13 C14 H14 124.8 . .
C14 C15 C16 113.6(10) . .
C14 C15 H15 123.2 . .
C16 C15 H15 123.2 . .
C15 C16 C12 100.3(8) . .
C15 C16 H16A 111.7 . .
C12 C16 H16A 111.7 . .
C15 C16 H16B 111.7 . .
C12 C16 H16B 111.7 . .
H16A C16 H16B 109.5 . .
C18 C17 Sn1 118.3(6) . .
C18 C17 H17A 107.7 . .
Sn1 C17 H17A 107.7 . .
C18 C17 H17B 107.7 . .
Sn1 C17 H17B 107.7 . .
H17A C17 H17B 107.1 . .
C19 C18 C17 115.8(8) . .
C19 C18 H18A 108.3 . .
C17 C18 H18A 108.3 . .
C19 C18 H18B 108.3 . .
C17 C18 H18B 108.3 . .
H18A C18 H18B 107.4 . .
C18 C19 C20 112.5(9) . .
C18 C19 H19A 109.1 . .
C20 C19 H19A 109.1 . .
C18 C19 H19B 109.1 . .
C20 C19 H19B 109.1 . .
H19A C19 H19B 107.8 . .
C19 C20 H20A 109.5 . .
C19 C20 H20B 109.5 . .
H20A C20 H20B 109.5 . .
C19 C20 H20C 109.5 . .
H20A C20 H20C 109.5 . .
H20B C20 H20C 109.5 . .
C51 B1 C21 101.9(6) . .
C51 B1 C41 114.5(6) . .
C21 B1 C41 113.1(6) . .
C51 B1 C31 112.8(6) . .
C21 B1 C31 114.3(6) . .
C41 B1 C31 100.7(6) . .
C22 C21 C26 112.4(6) . .
C22 C21 B1 127.5(6) . .
C26 C21 B1 119.8(6) . .
F22 C22 C21 120.3(6) . .
F22 C22 C23 115.0(7) . .
C21 C22 C23 124.7(7) . .
C24 C23 F23 120.4(7) . .
C24 C23 C22 120.4(7) . .
F23 C23 C22 119.2(8) . .
F24 C24 C23 121.7(8) . .
F24 C24 C25 120.4(8) . .
C23 C24 C25 117.9(7) . .
F25 C25 C26 120.4(7) . .
F25 C25 C24 119.1(7) . .
C26 C25 C24 120.4(7) . .
F26 C26 C25 116.1(7) . .
F26 C26 C21 119.7(6) . .
C25 C26 C21 124.2(7) . .
C32 C31 C36 113.9(7) . .
C32 C31 B1 127.2(7) . .
C36 C31 B1 118.6(7) . .
F32 C32 C31 121.5(7) . .
F32 C32 C33 115.0(8) . .
C31 C32 C33 123.5(9) . .
C34 C33 F33 119.4(8) . .
C34 C33 C32 121.7(9) . .
F33 C33 C32 118.9(10) . .
F34 C34 C33 122.4(10) . .
F34 C34 C35 119.9(10) . .
C33 C34 C35 117.6(8) . .
F35 C35 C36 121.3(10) . .
F35 C35 C34 119.9(8) . .
C36 C35 C34 118.8(9) . .
F36 C36 C31 120.2(7) . .
F36 C36 C35 115.2(8) . .
C31 C36 C35 124.5(9) . .
C46 C41 C42 113.5(6) . .
C46 C41 B1 127.0(6) . .
C42 C41 B1 118.9(6) . .
F42 C42 C43 115.8(6) . .
F42 C42 C41 119.8(6) . .
C43 C42 C41 124.4(7) . .
F43 C43 C44 120.1(7) . .
F43 C43 C42 120.8(7) . .
C44 C43 C42 119.1(7) . .
F44 C44 C45 119.0(7) . .
F44 C44 C43 120.8(7) . .
C45 C44 C43 120.3(7) . .
F45 C45 C44 122.2(7) . .
F45 C45 C46 119.7(7) . .
C44 C45 C46 118.1(7) . .
C41 C46 F46 121.3(6) . .
C41 C46 C45 124.5(7) . .
F46 C46 C45 114.2(6) . .
C52 C51 C56 111.9(7) . .
C52 C51 B1 120.7(7) . .
C56 C51 B1 127.0(6) . .
F52 C52 C53 116.9(6) . .
F52 C52 C51 118.8(7) . .
C53 C52 C51 124.2(7) . .
F53 C53 C54 120.0(8) . .
F53 C53 C52 119.4(8) . .
C54 C53 C52 120.6(7) . .
F54 C54 C53 120.4(8) . .
F54 C54 C55 120.7(8) . .
C53 C54 C55 118.8(7) . .
F55 C55 C54 120.2(7) . .
F55 C55 C56 121.2(7) . .
C54 C55 C56 118.7(7) . .
F56 C56 C55 114.7(6) . .
F56 C56 C51 119.6(6) . .
C55 C56 C51 125.7(7) . .
C1A Sn1A C11A 120.8(4) . .
C1A Sn1A C17A 122.1(4) . .
C11A Sn1A C17A 117.2(4) . .
C2A C1A Sn1A 108.2(5) . .
C2A C1A H1A1 110.1 . .
Sn1A C1A H1A1 110.1 . .
C2A C1A H1A2 110.1 . .
Sn1A C1A H1A2 110.1 . .
H1A1 C1A H1A2 108.4 . .
C1A C2A C3A 109.8(7) . .
C1A C2A C6A 109.6(7) . .
C3A C2A C6A 102.2(7) . .
C1A C2A H2A 111.6 . .
C3A C2A H2A 111.6 . .
C6A C2A H2A 111.6 . .
C4A C3A C2A 102.2(7) . .
C4A C3A H3A1 111.3 . .
C2A C3A H3A1 111.3 . .
C4A C3A H3A2 111.3 . .
C2A C3A H3A2 111.3 . .
H3A1 C3A H3A2 109.2 . .
C5A C4A C3A 110.4(8) . .
C5A C4A H4A 124.8 . .
C3A C4A H4A 124.8 . .
C4A C5A C6A 111.2(8) . .
C4A C5A H5A 124.4 . .
C6A C5A H5A 124.4 . .
C5A C6A C2A 102.4(7) . .
C5A C6A H6A1 111.3 . .
C2A C6A H6A1 111.3 . .
C5A C6A H6A2 111.3 . .
C2A C6A H6A2 111.3 . .
H6A1 C6A H6A2 109.2 . .
C12A C11A Sn1A 106.7(6) . .
C12A C11A H11C 110.4 . .
Sn1A C11A H11C 110.4 . .
C12A C11A H11D 110.4 . .
Sn1A C11A H11D 110.4 . .
H11C C11A H11D 108.6 . .
C11A C12A C13A 109.5(8) . .
C11A C12A C16A 109.4(8) . .
C13A C12A C16A 103.3(8) . .
C11A C12A H12A 111.5 . .
C13A C12A H12A 111.5 . .
C16A C12A H12A 111.5 . .
C14A C13A C12A 102.9(8) . .
C14A C13A H13C 111.2 . .
C12A C13A H13C 111.2 . .
C14A C13A H13D 111.2 . .
C12A C13A H13D 111.2 . .
H13C C13A H13D 109.1 . .
C15A C14A C13A 111.1(9) . .
C15A C14A H14A 124.5 . .
C13A C14A H14A 124.5 . .
C14A C15A C16A 110.9(9) . .
C14A C15A H15A 124.5 . .
C16A C15A H15A 124.5 . .
C15A C16A C12A 103.0(8) . .
C15A C16A H16C 111.2 . .
C12A C16A H16C 111.2 . .
C15A C16A H16D 111.2 . .
C12A C16A H16D 111.2 . .
H16C C16A H16D 109.1 . .
C18A C17A Sn1A 117.5(7) . .
C18A C17A H17C 107.9 . .
Sn1A C17A H17C 107.9 . .
C18A C17A H17D 107.9 . .
Sn1A C17A H17D 107.9 . .
H17C C17A H17D 107.2 . .
C17A C18A C19A 116.3(9) . .
C17A C18A H18C 108.2 . .
C19A C18A H18C 108.2 . .
C17A C18A H18D 108.2 . .
C19A C18A H18D 108.2 . .
H18C C18A H18D 107.4 . .
C20A C19A C18A 115.6(11) . .
C20A C19A H19C 108.4 . .
C18A C19A H19C 108.4 . .
C20A C19A H19D 108.4 . .
C18A C19A H19D 108.4 . .
H19C C19A H19D 107.4 . .
C19A C20A H20D 109.5 . .
C19A C20A H20E 109.5 . .
H20D C20A H20E 109.5 . .
C19A C20A H20F 109.5 . .
H20D C20A H20F 109.5 . .
H20E C20A H20F 109.5 . .
C51A B1A C41A 114.8(6) . .
C51A B1A C21A 113.9(6) . .
C41A B1A C21A 100.4(6) . .
C51A B1A C31A 101.8(5) . .
C41A B1A C31A 112.8(6) . .
C21A B1A C31A 113.8(6) . .
C26A C21A C22A 112.2(7) . .
C26A C21A B1A 127.5(6) . .
C22A C21A B1A 119.6(6) . .
C23A C22A F22A 116.1(6) . .
C23A C22A C21A 125.3(7) . .
F22A C22A C21A 118.6(7) . .
F23A C23A C22A 120.8(7) . .
F23A C23A C24A 119.6(7) . .
C22A C23A C24A 119.6(7) . .
F24A C24A C23A 121.6(7) . .
F24A C24A C25A 119.5(7) . .
C23A C24A C25A 118.8(7) . .
F25A C25A C24A 119.9(7) . .
F25A C25A C26A 121.4(7) . .
C24A C25A C26A 118.7(7) . .
F26A C26A C21A 121.5(7) . .
F26A C26A C25A 113.1(6) . .
C21A C26A C25A 125.4(7) . .
C32A C31A C36A 113.3(6) . .
C32A C31A B1A 127.0(6) . .
C36A C31A B1A 119.2(6) . .
F32A C32A C31A 122.2(6) . .
F32A C32A C33A 114.8(6) . .
C31A C32A C33A 123.1(7) . .
F33A C33A C34A 120.5(6) . .
F33A C33A C32A 119.5(7) . .
C34A C33A C32A 120.0(7) . .
C33A C34A F34A 119.9(7) . .
C33A C34A C35A 119.8(7) . .
F34A C34A C35A 120.2(7) . .
F35A C35A C36A 121.2(7) . .
F35A C35A C34A 120.8(7) . .
C36A C35A C34A 118.0(7) . .
F36A C36A C35A 115.5(6) . .
F36A C36A C31A 118.8(6) . .
C35A C36A C31A 125.8(7) . .
C42A C41A C46A 112.4(6) . .
C42A C41A B1A 127.8(6) . .
C46A C41A B1A 119.1(6) . .
C43A C42A F42A 115.2(6) . .
C43A C42A C41A 125.5(7) . .
F42A C42A C41A 119.3(6) . .
F43A C43A C42A 120.9(7) . .
F43A C43A C44A 119.8(7) . .
C42A C43A C44A 119.2(7) . .
F44A C44A C45A 121.5(7) . .
F44A C44A C43A 120.2(7) . .
C45A C44A C43A 118.3(7) . .
F45A C45A C44A 119.5(7) . .
F45A C45A C46A 120.0(7) . .
C44A C45A C46A 120.5(7) . .
F46A C46A C45A 116.6(6) . .
F46A C46A C41A 119.2(6) . .
C45A C46A C41A 124.2(7) . .
C56A C51A C52A 113.2(7) . .
C56A C51A B1A 118.5(6) . .
C52A C51A B1A 127.8(7) . .
F52A C52A C51A 120.9(7) . .
F52A C52A C53A 116.0(7) . .
C51A C52A C53A 123.1(8) . .
C54A C53A F53A 120.9(8) . .
C54A C53A C52A 119.8(7) . .
F53A C53A C52A 119.3(9) . .
C53A C54A F54A 120.2(8) . .
C53A C54A C55A 120.8(8) . .
F54A C54A C55A 119.0(9) . .
F55A C55A C54A 120.8(7) . .
F55A C55A C56A 121.7(7) . .
C54A C55A C56A 117.5(8) . .
F56A C56A C55A 115.6(7) . .
F56A C56A C51A 118.8(6) . .
C55A C56A C51A 125.6(7) . .
C63 C61 C62 95.3(18) 2_666 .
C63 C61 H61 132.4 2_666 .
C62 C61 H61 132.4 . .
C63 C62 C61 136(2) . .
C63 C62 H62 112.2 . .
C61 C62 H62 112.2 . .
C62 C63 C61 129(2) . 2_666
C62 C63 C64 125(3) . .
C61 C63 C64 106(3) 2_666 .
C62 C63 H63 115.4 . .
C61 C63 H63 115.4 2_666 .
C64 C63 H63 9.3 . .
C63 C64 H64A 109.5 . .
C63 C64 H64B 109.5 . .
H64A C64 H64B 109.5 . .
C63 C64 H64C 109.5 . .
H64A C64 H64C 109.5 . .
H64B C64 H64C 109.5 . .
C72 C71 C73 118(3) . 2_557
C72 C71 H71 121.2 . .
C73 C71 H71 121.2 2_557 .
C71 C72 C73 124(3) . .
C71 C72 H72 118.0 . .
C73 C72 H72 118.0 . .
C74 C73 C72 126(3) . .
C74 C73 C71 115(3) . 2_557
C72 C73 C71 118(3) . 2_557
C74 C73 H73 8.7 . .
C72 C73 H73 121.0 . .
C71 C73 H73 121.0 2_557 .
C73 C74 H74A 109.5 . .
C73 C74 H74B 109.5 . .
H74A C74 H74B 109.5 . .
C73 C74 H74C 109.5 . .
H74A C74 H74C 109.5 . .
H74B C74 H74C 109.5 . .

loop_
_geom_bond_atom_site_label_1
_geom_bond_atom_site_label_2
_geom_bond_distance
_geom_bond_site_symmetry_2
Sn1 C1 2.147(9) .
Sn1 C17 2.149(8) .
Sn1 C11 2.154(8) .
C1 C2 1.523(17) .
C1 H1A 0.9900 .
C1 H1B 0.9900 .
C2 C3 1.512(18) .
C2 C6 1.532(15) .
C2 H2 1.0000 .
C3 C4 1.499(17) .
C3 H3A 0.9900 .
C3 H3B 0.9900 .
C4 C5 1.336(14) .
C4 H4 0.9500 .
C5 C6 1.514(14) .
C5 H5 0.9500 .
C6 H6A 0.9900 .
C6 H6B 0.9900 .
C11 C12 1.498(14) .
C11 H11A 0.9900 .
C11 H11B 0.9900 .
C12 C16 1.537(14) .
C12 C13 1.544(14) .
C12 H12 1.0000 .
C13 C14 1.513(15) .
C13 H13A 0.9900 .
C13 H13B 0.9900 .
C14 C15 1.277(15) .
C14 H14 0.9500 .
C15 C16 1.503(14) .
C15 H15 0.9500 .
C16 H16A 0.9900 .
C16 H16B 0.9900 .
C17 C18 1.505(13) .
C17 H17A 0.9900 .
C17 H17B 0.9900 .
C18 C19 1.502(13) .
C18 H18A 0.9900 .
C18 H18B 0.9900 .
C19 C20 1.516(14) .
C19 H19A 0.9900 .
C19 H19B 0.9900 .
C20 H20A 0.9800 .
C20 H20B 0.9800 .
C20 H20C 0.9800 .
B1 C51 1.633(11) .
B1 C21 1.640(10) .
B1 C41 1.651(10) .
B1 C31 1.673(10) .
C21 C22 1.374(10) .
C21 C26 1.403(10) .
C22 F22 1.363(9) .
C22 C23 1.394(11) .
C23 C24 1.349(12) .
C23 F23 1.353(9) .
C24 F24 1.336(9) .
C24 C25 1.381(12) .
C25 F25 1.357(9) .
C25 C26 1.373(10) .
C26 F26 1.344(8) .
C31 C32 1.376(11) .
C31 C36 1.379(12) .
C32 F32 1.352(10) .
C32 C33 1.381(11) .
C33 C34 1.341(15) .
C33 F33 1.373(11) .
C34 F34 1.332(10) .
C34 C35 1.410(16) .
C35 F35 1.316(12) .
C35 C36 1.382(12) .
C36 F36 1.360(10) .
C41 C46 1.367(10) .
C41 C42 1.394(10) .
C42 F42 1.353(8) .
C42 C43 1.371(10) .
C43 F43 1.339(8) .
C43 C44 1.367(11) .
C44 F44 1.350(9) .
C44 C45 1.365(11) .
C45 F45 1.340(9) .
C45 C46 1.406(10) .
C46 F46 1.368(8) .
C51 C52 1.390(10) .
C51 C56 1.392(10) .
C52 F52 1.345(8) .
C52 C53 1.390(12) .
C53 F53 1.350(9) .
C53 C54 1.354(12) .
C54 F54 1.335(9) .
C54 C55 1.380(11) .
C55 F55 1.338(9) .
C55 C56 1.385(11) .
C56 F56 1.370(8) .
Sn1A C1A 2.138(8) .
Sn1A C11A 2.152(8) .
Sn1A C17A 2.157(10) .
C1A C2A 1.527(12) .
C1A H1A1 0.9900 .
C1A H1A2 0.9900 .
C2A C3A 1.534(14) .
C2A C6A 1.542(13) .
C2A H2A 1.0000 .
C3A C4A 1.503(13) .
C3A H3A1 0.9900 .
C3A H3A2 0.9900 .
C4A C5A 1.331(13) .
C4A H4A 0.9500 .
C5A C6A 1.486(11) .
C5A H5A 0.9500 .
C6A H6A1 0.9900 .
C6A H6A2 0.9900 .
C11A C12A 1.501(13) .
C11A H11C 0.9900 .
C11A H11D 0.9900 .
C12A C13A 1.544(14) .
C12A C16A 1.558(13) .
C12A H12A 1.0000 .
C13A C14A 1.500(13) .
C13A H13C 0.9900 .
C13A H13D 0.9900 .
C14A C15A 1.360(14) .
C14A H14A 0.9500 .
C15A C16A 1.495(14) .
C15A H15A 0.9500 .
C16A H16C 0.9900 .
C16A H16D 0.9900 .
C17A C18A 1.456(14) .
C17A H17C 0.9900 .
C17A H17D 0.9900 .
C18A C19A 1.489(14) .
C18A H18C 0.9900 .
C18A H18D 0.9900 .
C19A C20A 1.406(17) .
C19A H19C 0.9900 .
C19A H19D 0.9900 .
C20A H20D 0.9800 .
C20A H20E 0.9800 .
C20A H20F 0.9800 .
B1A C51A 1.641(11) .
B1A C41A 1.644(10) .
B1A C21A 1.656(10) .
B1A C31A 1.664(10) .
C21A C26A 1.373(10) .
C21A C22A 1.400(10) .
C22A C23A 1.363(11) .
C22A F22A 1.364(8) .
C23A F23A 1.350(8) .
C23A C24A 1.372(12) .
C24A F24A 1.345(9) .
C24A C25A 1.384(11) .
C25A F25A 1.340(9) .
C25A C26A 1.389(11) .
C26A F26A 1.359(8) .
C31A C32A 1.378(10) .
C31A C36A 1.391(10) .
C32A F32A 1.344(8) .
C32A C33A 1.405(10) .
C33A F33A 1.349(9) .
C33A C34A 1.350(11) .
C34A F34A 1.352(8) .
C34A C35A 1.381(12) .
C35A F35A 1.336(9) .
C35A C36A 1.370(10) .
C36A F36A 1.368(8) .
C41A C42A 1.389(10) .
C41A C46A 1.390(10) .
C42A C43A 1.354(10) .
C42A F42A 1.368(8) .
C43A F43A 1.345(8) .
C43A C44A 1.391(11) .
C44A F44A 1.343(8) .
C44A C45A 1.355(11) .
C45A F45A 1.352(9) .
C45A C46A 1.372(11) .
C46A F46A 1.355(8) .
C51A C56A 1.379(11) .
C51A C52A 1.390(10) .
C52A F52A 1.337(10) .
C52A C53A 1.391(12) .
C53A C54A 1.340(13) .
C53A F53A 1.353(9) .
C54A F54A 1.362(10) .
C54A C55A 1.375(12) .
C55A F55A 1.339(10) .
C55A C56A 1.378(11) .
C56A F56A 1.364(8) .
C61 C63 1.45(3) 2_666
C61 C62 1.50(3) .
C61 H61 0.9500 .
C62 C63 1.25(2) .
C62 H62 0.9500 .
C63 C61 1.45(3) 2_666
C63 C64 1.45(3) .
C63 H63 0.9500 .
C64 H64A 0.9800 .
C64 H64B 0.9800 .
C64 H64C 0.9800 .
C71 C72 1.32(3) .
C71 C73 1.40(3) 2_557
C71 H71 0.9500 .
C72 C73 1.38(3) .
C72 H72 0.9500 .
C73 C74 1.33(3) .
C73 C71 1.40(3) 2_557
C73 H73 0.9500 .
C74 H74A 0.9800 .
C74 H74B 0.9800 .
C74 H74C 0.9800 .

loop_
_geom_torsion_atom_site_label_1
_geom_torsion_atom_site_label_2
_geom_torsion_atom_site_label_3
_geom_torsion_atom_site_label_4
_geom_torsion
_geom_torsion_site_symmetry_1
_geom_torsion_site_symmetry_4
C17 Sn1 C1 C2 -91.6(8) . .
C11 Sn1 C1 C2 89.7(9) . .
Sn1 C1 C2 C3 58.8(10) . .
Sn1 C1 C2 C6 -53.7(11) . .
C1 C2 C3 C4 -86.9(10) . .
C6 C2 C3 C4 29.8(10) . .
C2 C3 C4 C5 -18.5(12) . .
C3 C4 C5 C6 -1.4(13) . .
C4 C5 C6 C2 20.4(12) . .
C3 C2 C6 C5 -30.6(11) . .
C1 C2 C6 C5 84.9(11) . .
C1 Sn1 C11 C12 86.2(8) . .
C17 Sn1 C11 C12 -92.3(7) . .
Sn1 C11 C12 C16 -53.6(9) . .
Sn1 C11 C12 C13 59.0(9) . .
C11 C12 C13 C14 -86.8(9) . .
C16 C12 C13 C14 30.5(10) . .
C12 C13 C14 C15 -18.4(11) . .
C13 C14 C15 C16 -2.4(13) . .
C14 C15 C16 C12 22.1(13) . .
C11 C12 C16 C15 85.9(10) . .
C13 C12 C16 C15 -31.2(11) . .
C1 Sn1 C17 C18 149.9(7) . .
C11 Sn1 C17 C18 -31.5(9) . .
Sn1 C17 C18 C19 66.3(9) . .
C17 C18 C19 C20 170.2(8) . .
C51 B1 C21 C22 -104.5(8) . .
C41 B1 C21 C22 132.1(8) . .
C31 B1 C21 C22 17.6(11) . .
C51 B1 C21 C26 68.9(8) . .
C41 B1 C21 C26 -54.6(9) . .
C31 B1 C21 C26 -169.1(7) . .
C26 C21 C22 F22 -178.5(7) . .
B1 C21 C22 F22 -4.8(12) . .
C26 C21 C22 C23 -0.3(11) . .
B1 C21 C22 C23 173.4(8) . .
F22 C22 C23 C24 178.6(7) . .
C21 C22 C23 C24 0.3(13) . .
F22 C22 C23 F23 -1.4(11) . .
C21 C22 C23 F23 -179.7(7) . .
F23 C23 C24 F24 0.6(12) . .
C22 C23 C24 F24 -179.4(7) . .
F23 C23 C24 C25 179.7(7) . .
C22 C23 C24 C25 -0.4(12) . .
F24 C24 C25 F25 -0.3(12) . .
C23 C24 C25 F25 -179.3(7) . .
F24 C24 C25 C26 179.5(7) . .
C23 C24 C25 C26 0.5(12) . .
F25 C25 C26 F26 0.6(11) . .
C24 C25 C26 F26 -179.2(7) . .
F25 C25 C26 C21 179.2(7) . .
C24 C25 C26 C21 -0.6(12) . .
C22 C21 C26 F26 179.0(7) . .
B1 C21 C26 F26 4.7(10) . .
C22 C21 C26 C25 0.5(11) . .
B1 C21 C26 C25 -173.8(7) . .
C51 B1 C31 C32 -17.4(10) . .
C21 B1 C31 C32 -133.2(8) . .
C41 B1 C31 C32 105.2(8) . .
C51 B1 C31 C36 170.3(6) . .
C21 B1 C31 C36 54.5(9) . .
C41 B1 C31 C36 -67.1(8) . .
C36 C31 C32 F32 177.9(7) . .
B1 C31 C32 F32 5.3(12) . .
C36 C31 C32 C33 -0.2(11) . .
B1 C31 C32 C33 -172.8(7) . .
F32 C32 C33 C34 179.7(8) . .
C31 C32 C33 C34 -2.1(14) . .
F32 C32 C33 F33 1.6(11) . .
C31 C32 C33 F33 179.8(7) . .
F33 C33 C34 F34 -2.9(15) . .
C32 C33 C34 F34 179.0(9) . .
F33 C33 C34 C35 -178.8(8) . .
C32 C33 C34 C35 3.1(15) . .
F34 C34 C35 F35 1.3(15) . .
C33 C34 C35 F35 177.3(9) . .
F34 C34 C35 C36 -177.9(9) . .
C33 C34 C35 C36 -1.9(14) . .
C32 C31 C36 F36 -178.7(7) . .
B1 C31 C36 F36 -5.4(10) . .
C32 C31 C36 C35 1.4(12) . .
B1 C31 C36 C35 174.7(8) . .
F35 C35 C36 F36 0.5(13) . .
C34 C35 C36 F36 179.7(8) . .
F35 C35 C36 C31 -179.6(8) . .
C34 C35 C36 C31 -0.4(14) . .
C51 B1 C41 C46 -137.4(7) . .
C21 B1 C41 C46 -21.2(10) . .
C31 B1 C41 C46 101.2(8) . .
C51 B1 C41 C42 52.2(9) . .
C21 B1 C41 C42 168.4(6) . .
C31 B1 C41 C42 -69.2(8) . .
C46 C41 C42 F42 -178.2(6) . .
B1 C41 C42 F42 -6.6(10) . .
C46 C41 C42 C43 1.6(10) . .
B1 C41 C42 C43 173.2(7) . .
F42 C42 C43 F43 -0.9(10) . .
C41 C42 C43 F43 179.3(7) . .
F42 C42 C43 C44 177.6(6) . .
C41 C42 C43 C44 -2.1(11) . .
F43 C43 C44 F44 -0.1(11) . .
C42 C43 C44 F44 -178.7(7) . .
F43 C43 C44 C45 179.8(7) . .
C42 C43 C44 C45 1.3(11) . .
F44 C44 C45 F45 1.7(11) . .
C43 C44 C45 F45 -178.3(7) . .
F44 C44 C45 C46 179.9(6) . .
C43 C44 C45 C46 0.0(11) . .
C42 C41 C46 F46 177.8(6) . .
B1 C41 C46 F46 7.0(11) . .
C42 C41 C46 C45 -0.3(10) . .
B1 C41 C46 C45 -171.1(7) . .
F45 C45 C46 C41 177.8(6) . .
C44 C45 C46 C41 -0.5(11) . .
F45 C45 C46 F46 -0.4(9) . .
C44 C45 C46 F46 -178.7(6) . .
C21 B1 C51 C52 71.1(8) . .
C41 B1 C51 C52 -166.5(6) . .
C31 B1 C51 C52 -52.0(8) . .
C21 B1 C51 C56 -101.2(7) . .
C41 B1 C51 C56 21.2(10) . .
C31 B1 C51 C56 135.7(7) . .
C56 C51 C52 F52 177.5(6) . .
B1 C51 C52 F52 4.1(9) . .
C56 C51 C52 C53 -2.9(10) . .
B1 C51 C52 C53 -176.3(7) . .
F52 C52 C53 F53 1.6(10) . .
C51 C52 C53 F53 -178.1(6) . .
F52 C52 C53 C54 -178.3(6) . .
C51 C52 C53 C54 2.0(11) . .
F53 C53 C54 F54 -2.3(11) . .
C52 C53 C54 F54 177.6(7) . .
F53 C53 C54 C55 -179.2(6) . .
C52 C53 C54 C55 0.7(11) . .
F54 C54 C55 F55 0.6(11) . .
C53 C54 C55 F55 177.5(7) . .
F54 C54 C55 C56 -179.1(6) . .
C53 C54 C55 C56 -2.2(11) . .
F55 C55 C56 F56 -0.4(9) . .
C54 C55 C56 F56 179.3(6) . .
F55 C55 C56 C51 -178.5(6) . .
C54 C55 C56 C51 1.2(11) . .
C52 C51 C56 F56 -176.8(6) . .
B1 C51 C56 F56 -3.9(10) . .
C52 C51 C56 C55 1.3(10) . .
B1 C51 C56 C55 174.2(7) . .
C11A Sn1A C1A C2A -87.0(7) . .
C17A Sn1A C1A C2A 93.1(7) . .
Sn1A C1A C2A C3A 55.5(8) . .
Sn1A C1A C2A C6A -56.0(8) . .
C1A C2A C3A C4A -84.4(9) . .
C6A C2A C3A C4A 31.9(9) . .
C2A C3A C4A C5A -21.0(10) . .
C3A C4A C5A C6A 0.2(11) . .
C4A C5A C6A C2A 20.6(10) . .
C1A C2A C6A C5A 84.5(9) . .
C3A C2A C6A C5A -31.9(9) . .
C1A Sn1A C11A C12A -89.2(7) . .
C17A Sn1A C11A C12A 90.7(7) . .
Sn1A C11A C12A C13A -58.3(8) . .
Sn1A C11A C12A C16A 54.3(8) . .
C11A C12A C13A C14A 88.2(9) . .
C16A C12A C13A C14A -28.2(9) . .
C12A C13A C14A C15A 19.0(11) . .
C13A C14A C15A C16A -1.0(11) . .
C14A C15A C16A C12A -17.4(11) . .
C11A C12A C16A C15A -88.7(9) . .
C13A C12A C16A C15A 27.8(9) . .
C1A Sn1A C17A C18A -6.0(12) . .
C11A Sn1A C17A C18A 174.2(9) . .
Sn1A C17A C18A C19A 173.4(9) . .
C17A C18A C19A C20A 176.6(14) . .
C51A B1A C21A C26A -132.0(8) . .
C41A B1A C21A C26A 104.8(8) . .
C31A B1A C21A C26A -15.9(11) . .
C51A B1A C21A C22A 58.7(9) . .
C41A B1A C21A C22A -64.6(8) . .
C31A B1A C21A C22A 174.7(6) . .
C26A C21A C22A C23A 0.2(11) . .
B1A C21A C22A C23A 171.0(7) . .
C26A C21A C22A F22A -179.0(6) . .
B1A C21A C22A F22A -8.2(10) . .
F22A C22A C23A F23A 0.5(11) . .
C21A C22A C23A F23A -178.7(7) . .
F22A C22A C23A C24A 179.5(7) . .
C21A C22A C23A C24A 0.2(12) . .
F23A C23A C24A F24A 0.0(12) . .
C22A C23A C24A F24A -179.0(7) . .
F23A C23A C24A C25A 178.8(7) . .
C22A C23A C24A C25A -0.1(12) . .
F24A C24A C25A F25A 0.9(12) . .
C23A C24A C25A F25A -178.0(8) . .
F24A C24A C25A C26A 178.6(7) . .
C23A C24A C25A C26A -0.3(12) . .
C22A C21A C26A F26A 178.4(7) . .
B1A C21A C26A F26A 8.4(12) . .
C22A C21A C26A C25A -0.7(11) . .
B1A C21A C26A C25A -170.7(8) . .
F25A C25A C26A F26A -0.7(11) . .
C24A C25A C26A F26A -178.3(7) . .
F25A C25A C26A C21A 178.4(8) . .
C24A C25A C26A C21A 0.8(13) . .
C51A B1A C31A C32A -106.3(8) . .
C41A B1A C31A C32A 17.3(10) . .
C21A B1A C31A C32A 130.7(7) . .
C51A B1A C31A C36A 64.8(8) . .
C41A B1A C31A C36A -171.6(6) . .
C21A B1A C31A C36A -58.2(9) . .
C36A C31A C32A F32A -177.0(6) . .
B1A C31A C32A F32A -5.4(11) . .
C36A C31A C32A C33A 2.0(10) . .
B1A C31A C32A C33A 173.5(7) . .
F32A C32A C33A F33A -0.2(10) . .
C31A C32A C33A F33A -179.2(7) . .
F32A C32A C33A C34A 179.1(7) . .
C31A C32A C33A C34A 0.1(12) . .
F33A C33A C34A F34A -1.3(11) . .
C32A C33A C34A F34A 179.4(7) . .
F33A C33A C34A C35A 177.8(7) . .
C32A C33A C34A C35A -1.4(12) . .
C33A C34A C35A F35A -176.8(7) . .
F34A C34A C35A F35A 2.3(12) . .
C33A C34A C35A C36A 0.6(12) . .
F34A C34A C35A C36A 179.7(7) . .
F35A C35A C36A F36A -0.9(11) . .
C34A C35A C36A F36A -178.3(7) . .
F35A C35A C36A C31A 179.2(7) . .
C34A C35A C36A C31A 1.8(12) . .
C32A C31A C36A F36A 177.1(6) . .
B1A C31A C36A F36A 4.8(10) . .
C32A C31A C36A C35A -2.9(11) . .
B1A C31A C36A C35A -175.2(7) . .
C51A B1A C41A C42A -18.7(10) . .
C21A B1A C41A C42A 103.9(8) . .
C31A B1A C41A C42A -134.6(7) . .
C51A B1A C41A C46A 171.6(6) . .
C21A B1A C41A C46A -65.9(7) . .
C31A B1A C41A C46A 55.6(8) . .
C46A C41A C42A C43A -0.1(10) . .
B1A C41A C42A C43A -170.4(7) . .
C46A C41A C42A F42A 178.2(6) . .
B1A C41A C42A F42A 7.9(11) . .
F42A C42A C43A F43A -0.6(10) . .
C41A C42A C43A F43A 177.8(6) . .
F42A C42A C43A C44A -178.3(6) . .
C41A C42A C43A C44A 0.1(11) . .
F43A C43A C44A F44A 0.1(11) . .
C42A C43A C44A F44A 177.8(7) . .
F43A C43A C44A C45A -178.5(7) . .
C42A C43A C44A C45A -0.7(11) . .
F44A C44A C45A F45A 0.2(11) . .
C43A C44A C45A F45A 178.8(7) . .
F44A C44A C45A C46A -177.1(7) . .
C43A C44A C45A C46A 1.4(11) . .
F45A C45A C46A F46A -0.2(10) . .
C44A C45A C46A F46A 177.2(7) . .
F45A C45A C46A C41A -178.8(7) . .
C44A C45A C46A C41A -1.5(12) . .
C42A C41A C46A F46A -177.9(6) . .
B1A C41A C46A F46A -6.6(10) . .
C42A C41A C46A C45A 0.8(10) . .
B1A C41A C46A C45A 172.0(7) . .
C41A B1A C51A C56A -58.8(8) . .
C21A B1A C51A C56A -173.8(6) . .
C31A B1A C51A C56A 63.3(7) . .
C41A B1A C51A C52A 129.7(7) . .
C21A B1A C51A C52A 14.8(10) . .
C31A B1A C51A C52A -108.1(8) . .
C56A C51A C52A F52A -176.3(6) . .
B1A C51A C52A F52A -4.5(11) . .
C56A C51A C52A C53A 2.1(10) . .
B1A C51A C52A C53A 173.9(7) . .
F52A C52A C53A C54A 177.6(7) . .
C51A C52A C53A C54A -0.9(12) . .
F52A C52A C53A F53A -2.1(11) . .
C51A C52A C53A F53A 179.5(7) . .
F53A C53A C54A F54A 0.0(12) . .
C52A C53A C54A F54A -179.6(7) . .
F53A C53A C54A C55A 178.9(7) . .
C52A C53A C54A C55A -0.7(12) . .
C53A C54A C55A F55A -176.9(7) . .
F54A C54A C55A F55A 2.1(11) . .
C53A C54A C55A C56A 0.9(11) . .
F54A C54A C55A C56A 179.8(7) . .
F55A C55A C56A F56A -2.7(10) . .
C54A C55A C56A F56A 179.5(6) . .
F55A C55A C56A C51A 178.3(6) . .
C54A C55A C56A C51A 0.5(11) . .
C52A C51A C56A F56A 179.1(6) . .
B1A C51A C56A F56A 6.4(9) . .
C52A C51A C56A C55A -1.9(10) . .
B1A C51A C56A C55A -174.6(7) . .
C63 C61 C62 C63 -2(3) 2_666 .
C61 C62 C63 C61 3(4) . 2_666
C61 C62 C63 C64 -175(3) . .
C73 C71 C72 C73 7(6) 2_557 .
C71 C72 C73 C74 -178(3) . .
C71 C72 C73 C71 -7(5) . 2_557
